data_4075517
loop_
_publ_author_name
'Todd, Michael A.'
'Grachan, Melissa L.'
'Sabat, Michal'
'Myers, William H.'
'Harman, W. Dean'

_publ_section_title
;
 Common Electrophilic Addition Reactions at the Phenol Ring:&#x00A0; The
 Chemistry of TpW(NO)(PMe3)(\h2-phenol)
;
_journal_issue 16
_journal_name_full Organometallics
_journal_page_first 3948
_journal_paper_doi 10.1021/om060339f
_journal_volume 25
_journal_year 2006
_chemical_formula_sum 'C25 H29 B N7 O2 P W'
_chemical_formula_weight 685.18
_chemical_name_systematic
; 
 ? 
;
_space_group_IT_number 14
_symmetry_cell_setting monoclinic
_symmetry_space_group_name_Hall '-P 2yn'
_symmetry_space_group_name_H-M 'P 1 21/n 1'
_atom_sites_solution_hydrogens difmap
_atom_sites_solution_primary direct
_atom_sites_solution_secondary difmap
_audit_creation_method SHELXL-97
_cell_angle_alpha 90.00
_cell_angle_beta 94.9550(10)
_cell_angle_gamma 90.00
_cell_formula_units_Z 4
_cell_length_a 10.0602(6)
_cell_length_b 10.2513(6)
_cell_length_c 25.4342(16)
_cell_measurement_reflns_used 5764
_cell_measurement_temperature 153(2)
_cell_measurement_theta_max 31.819
_cell_measurement_theta_min 2.555
_cell_volume 2613.2(3)
_computing_cell_refinement 'Bruker SMART'
_computing_data_collection 'Bruker SMART'
_computing_data_reduction 'Bruker SHELXTL'
_computing_molecular_graphics 'Bruker SHELXTL'
_computing_publication_material 'Bruker SHELXTL'
_computing_structure_refinement 'SHELXL-97 (Sheldrick, 1997)'
_computing_structure_solution 'SHELXS-97 (Sheldrick, 1990)'
_diffrn_ambient_temperature 153(2)
_diffrn_measured_fraction_theta_full 0.998
_diffrn_measured_fraction_theta_max 0.998
_diffrn_measurement_device_type 'Bruker SMART APEX CCD area detector'
_diffrn_measurement_method 'phi and omega scans'
_diffrn_radiation_monochromator graphite
_diffrn_radiation_source 'fine-focus sealed tube'
_diffrn_radiation_type MoK\a
_diffrn_radiation_wavelength 0.71073
_diffrn_reflns_av_R_equivalents 0.0604
_diffrn_reflns_av_sigmaI/netI 0.0970
_diffrn_reflns_limit_h_max 15
_diffrn_reflns_limit_h_min -14
_diffrn_reflns_limit_k_max 15
_diffrn_reflns_limit_k_min -15
_diffrn_reflns_limit_l_max 37
_diffrn_reflns_limit_l_min -38
_diffrn_reflns_number 35516
_diffrn_reflns_theta_full 32.53
_diffrn_reflns_theta_max 32.53
_diffrn_reflns_theta_min 1.61
_exptl_absorpt_coefficient_mu 4.519
_exptl_absorpt_correction_T_max 0.801927
_exptl_absorpt_correction_T_min 0.679851
_exptl_absorpt_correction_type empirical
_exptl_absorpt_process_details 'Bruker SADABS'
_exptl_crystal_colour yellow
_exptl_crystal_density_diffrn 1.742
_exptl_crystal_density_meas ?
_exptl_crystal_density_method 'not measured'
_exptl_crystal_description needle
_exptl_crystal_F_000 1352
_exptl_crystal_size_max 0.29
_exptl_crystal_size_mid 0.10
_exptl_crystal_size_min 0.09
_refine_diff_density_max 2.334
_refine_diff_density_min -1.298
_refine_diff_density_rms 0.156
_refine_ls_extinction_coef none
_refine_ls_extinction_method none
_refine_ls_goodness_of_fit_ref 0.811
_refine_ls_hydrogen_treatment allref
_refine_ls_matrix_type full
_refine_ls_number_parameters 438
_refine_ls_number_reflns 9460
_refine_ls_number_restraints 0
_refine_ls_restrained_S_all 0.811
_refine_ls_R_factor_all 0.0665
_refine_ls_R_factor_gt 0.0387
_refine_ls_shift/su_max 0.001
_refine_ls_shift/su_mean 0.000
_refine_ls_structure_factor_coef Fsqd
_refine_ls_weighting_details 'calc w=1/[\s^2^(Fo^2^)+(0.0204P)^2^+0.0000P] where P=(Fo^2^+2Fc^2^)/3'
_refine_ls_weighting_scheme calc
_refine_ls_wR_factor_gt 0.0622
_refine_ls_wR_factor_ref 0.0665
_reflns_number_gt 6318
_reflns_number_total 9460
_reflns_threshold_expression >2sigma(I)
_cod_data_source_file om060339fsi20060417_015322.cif
_cod_data_source_block c25h29bn7o2pw
_cod_depositor_comments
;
The following automatic conversions were performed:

'_symmetry_cell_setting' value 'Monoclinic' changed to 'monoclinic'
according to /home/saulius/struct/CIF-dictionaries/cif_core.dic
dictionary named 'cif_core.dic' version 2.4.1 from 2010-06-29.

Automatic conversion script
Id: cif_fix_values 1715 2011-07-08 13:25:40Z adriana 

The following automatic conversions were performed:

'_exptl_crystal_density_meas' value 'not measured' was changed to '?'
- the value is perceived as not measured.

Automatic conversion script
Id: cif_fix_values 3008 2015-01-20 13:52:24Z robertas 
;
_cod_original_sg_symbol_H-M P2(1)/n
_cod_database_code 4075517

loop_
_symmetry_equiv_pos_as_xyz
'x, y, z'
'-x+1/2, y+1/2, -z+1/2'
'-x, -y, -z'
'x-1/2, -y-1/2, z-1/2'

loop_
_atom_site_label
_atom_site_type_symbol
_atom_site_fract_x
_atom_site_fract_y
_atom_site_fract_z
_atom_site_U_iso_or_equiv
_atom_site_adp_type
_atom_site_occupancy
_atom_site_symmetry_multiplicity
_atom_site_calc_flag
_atom_site_refinement_flags
W W 0.088448(15) 0.389778(15) 0.136508(6) 0.01770(4) Uani 1 1 d .
P1 P 0.13731(12) 0.15361(11) 0.12038(4) 0.0281(2) Uani 1 1 d .
O1 O 0.0907(3) 0.7443(3) 0.06797(13) 0.0387(8) Uani 1 1 d .
O2 O 0.3738(3) 0.4339(3) 0.17399(12) 0.0352(7) Uani 1 1 d .
N1 N -0.1270(3) 0.3400(3) 0.11738(12) 0.0228(7) Uani 1 1 d .
N2 N -0.2171(3) 0.3580(3) 0.15409(12) 0.0228(7) Uani 1 1 d .
N3 N 0.0570(3) 0.3139(3) 0.21466(12) 0.0235(7) Uani 1 1 d .
N4 N -0.0625(3) 0.3218(3) 0.23595(13) 0.0255(8) Uani 1 1 d .
N5 N 0.0032(3) 0.5589(3) 0.17581(12) 0.0208(7) Uani 1 1 d .
N6 N -0.1048(3) 0.5438(3) 0.20503(13) 0.0221(7) Uani 1 1 d .
N7 N 0.2571(3) 0.4208(3) 0.15732(12) 0.0205(7) Uani 1 1 d .
C1 C 0.1417(4) 0.6360(4) 0.06557(15) 0.0249(9) Uani 1 1 d .
C2 C 0.2899(4) 0.6240(4) 0.06074(14) 0.0276(9) Uani 1 1 d .
C3 C 0.3391(4) 0.4986(4) 0.04512(16) 0.0261(9) Uani 1 1 d .
C4 C 0.2604(4) 0.3943(5) 0.03874(15) 0.0272(9) Uani 1 1 d .
C5 C 0.1210(4) 0.3945(4) 0.05074(15) 0.0234(8) Uani 1 1 d .
C6 C 0.0658(4) 0.5170(4) 0.06496(16) 0.0225(9) Uani 1 1 d .
C7 C 0.3586(5) 0.7371(5) 0.06721(17) 0.0315(10) Uani 1 1 d .
C8 C 0.5045(5) 0.7593(5) 0.06992(17) 0.0333(10) Uani 1 1 d .
C9 C 0.6049(6) 0.6672(5) 0.08876(18) 0.0380(12) Uani 1 1 d .
C10 C 0.7279(5) 0.6931(5) 0.09284(17) 0.0397(12) Uani 1 1 d .
H10 H 0.7886 0.6289 0.1046 0.048 Uiso 1 1 calc R
C11 C 0.7749(5) 0.8166(6) 0.0800(2) 0.0491(14) Uani 1 1 d .
H11 H 0.8662 0.8328 0.0826 0.059 Uiso 1 1 calc R
C12 C 0.6861(4) 0.9147(4) 0.0635(2) 0.0394(12) Uani 1 1 d .
H12 H 0.7155 0.9985 0.0566 0.047 Uiso 1 1 calc R
C13 C 0.5516(5) 0.8829(5) 0.0578(2) 0.0450(12) Uani 1 1 d .
C14 C -0.3388(4) 0.3291(4) 0.13281(19) 0.0303(10) Uani 1 1 d .
C15 C -0.3323(4) 0.2921(5) 0.08163(19) 0.0327(11) Uani 1 1 d .
C16 C -0.1983(4) 0.3004(4) 0.07359(17) 0.0253(9) Uani 1 1 d .
C17 C -0.0465(5) 0.2759(5) 0.28559(17) 0.0333(11) Uani 1 1 d .
C18 C 0.0816(5) 0.2380(5) 0.29653(18) 0.0368(12) Uani 1 1 d .
C19 C 0.1425(5) 0.2632(5) 0.25163(18) 0.0312(10) Uani 1 1 d .
C20 C -0.1190(4) 0.6530(4) 0.23224(17) 0.0278(10) Uani 1 1 d .
C21 C -0.0249(5) 0.7398(4) 0.22189(17) 0.0313(10) Uani 1 1 d .
C22 C 0.0490(4) 0.6782(4) 0.18614(17) 0.0253(9) Uani 1 1 d .
C23 C 0.0969(6) 0.0828(5) 0.0557(2) 0.0380(13) Uani 1 1 d .
C24 C 0.3116(6) 0.1116(7) 0.1353(3) 0.0529(16) Uani 1 1 d .
C25 C 0.0494(8) 0.0407(5) 0.1592(2) 0.0515(16) Uani 1 1 d .
B B -0.1714(5) 0.4103(5) 0.20924(19) 0.0259(10) Uani 1 1 d .
H1B H -0.251(3) 0.424(3) 0.2313(12) 0.006(9) Uiso 1 1 d .
H3 H 0.428(4) 0.494(4) 0.0397(15) 0.024(11) Uiso 1 1 d .
H4 H 0.293(4) 0.320(4) 0.0294(17) 0.041(14) Uiso 1 1 d .
H5 H 0.063(3) 0.340(3) 0.0349(13) 0.014(10) Uiso 1 1 d .
H6 H -0.016(3) 0.528(3) 0.0578(14) 0.010(10) Uiso 1 1 d .
H7 H 0.289(5) 0.811(5) 0.0695(19) 0.069(17) Uiso 1 1 d .
H9 H 0.578(4) 0.593(4) 0.0920(16) 0.021(12) Uiso 1 1 d .
H13 H 0.491(5) 0.947(5) 0.0478(19) 0.056(16) Uiso 1 1 d .
H14 H -0.402(3) 0.335(3) 0.1503(13) 0.009(10) Uiso 1 1 d .
H15 H -0.390(4) 0.273(3) 0.0586(14) 0.014(10) Uiso 1 1 d .
H16 H -0.155(3) 0.278(3) 0.0472(13) 0.005(9) Uiso 1 1 d .
H17 H -0.119(4) 0.279(4) 0.3055(15) 0.026(12) Uiso 1 1 d .
H18 H 0.114(4) 0.200(4) 0.3226(15) 0.018(11) Uiso 1 1 d .
H19 H 0.218(4) 0.253(4) 0.2441(15) 0.021(12) Uiso 1 1 d .
H20 H -0.182(4) 0.655(4) 0.2504(15) 0.022(11) Uiso 1 1 d .
H21 H -0.016(4) 0.820(4) 0.2359(15) 0.021(11) Uiso 1 1 d .
H22 H 0.119(4) 0.703(4) 0.1727(17) 0.040(14) Uiso 1 1 d .
H23A H 0.134(4) 0.124(4) 0.0346(17) 0.031(14) Uiso 1 1 d .
H23B H 0.005(5) 0.094(4) 0.0440(17) 0.038(14) Uiso 1 1 d .
H23C H 0.111(4) -0.012(5) 0.0596(17) 0.042(14) Uiso 1 1 d .
H24A H 0.344(5) 0.135(5) 0.1702(19) 0.049(16) Uiso 1 1 d .
H24B H 0.318(5) 0.021(5) 0.1336(19) 0.054(16) Uiso 1 1 d .
H24C H 0.361(7) 0.135(7) 0.117(3) 0.10(3) Uiso 1 1 d .
H25A H -0.052(7) 0.053(6) 0.157(3) 0.12(3) Uiso 1 1 d .
H25B H 0.080(4) -0.041(5) 0.1444(17) 0.039(13) Uiso 1 1 d .
H25C H 0.084(5) 0.055(5) 0.195(2) 0.058(17) Uiso 1 1 d .

loop_
_atom_site_aniso_label
_atom_site_aniso_U_11
_atom_site_aniso_U_22
_atom_site_aniso_U_33
_atom_site_aniso_U_23
_atom_site_aniso_U_13
_atom_site_aniso_U_12
W 0.01825(7) 0.01840(7) 0.01668(7) 0.00159(8) 0.00294(5) -0.00038(8)
P1 0.0334(6) 0.0210(5) 0.0301(6) -0.0002(5) 0.0035(5) 0.0003(5)
O1 0.042(2) 0.0259(17) 0.049(2) 0.0048(15) 0.0081(16) 0.0006(15)
O2 0.0212(16) 0.0407(19) 0.0429(19) 0.0009(15) -0.0026(14) -0.0043(13)
N1 0.0241(18) 0.0245(17) 0.0202(17) 0.0028(14) 0.0035(14) -0.0004(14)
N2 0.0194(17) 0.0247(19) 0.0246(17) 0.0028(14) 0.0036(14) -0.0035(13)
N3 0.0228(18) 0.0255(18) 0.0224(17) 0.0059(14) 0.0030(14) 0.0041(14)
N4 0.0235(18) 0.0318(19) 0.0217(18) 0.0043(15) 0.0058(14) -0.0043(15)
N5 0.0212(17) 0.0203(17) 0.0215(17) 0.0001(13) 0.0050(14) -0.0012(14)
N6 0.0177(17) 0.0253(18) 0.0241(18) 0.0007(14) 0.0061(14) 0.0003(14)
N7 0.0205(17) 0.0218(18) 0.0199(17) 0.0020(13) 0.0055(13) -0.0013(13)
C1 0.039(2) 0.020(2) 0.0172(19) 0.0035(15) 0.0073(17) -0.0006(17)
C2 0.033(2) 0.033(2) 0.0170(19) 0.0038(18) 0.0040(16) -0.011(2)
C3 0.028(2) 0.032(2) 0.020(2) 0.0016(18) 0.0114(18) -0.0009(19)
C4 0.035(2) 0.027(2) 0.021(2) -0.001(2) 0.0089(17) -0.001(2)
C5 0.026(2) 0.023(2) 0.0209(19) 0.0007(18) 0.0002(16) -0.0078(19)
C6 0.022(2) 0.025(2) 0.020(2) 0.0040(17) 0.0020(17) 0.0035(18)
C7 0.036(3) 0.035(3) 0.023(2) 0.0047(19) 0.006(2) 0.007(2)
C8 0.035(3) 0.037(3) 0.027(2) -0.003(2) 0.004(2) -0.001(2)
C9 0.066(4) 0.026(3) 0.023(2) -0.003(2) 0.011(2) 0.002(3)
C10 0.040(3) 0.054(3) 0.024(2) -0.008(2) -0.006(2) 0.026(3)
C11 0.027(3) 0.070(4) 0.051(3) -0.019(3) 0.006(2) -0.010(3)
C12 0.032(3) 0.024(3) 0.065(3) 0.003(2) 0.022(2) -0.0013(19)
C13 0.046(3) 0.033(3) 0.056(3) 0.000(3) 0.006(3) 0.004(3)
C14 0.019(2) 0.030(2) 0.042(3) 0.004(2) 0.005(2) -0.0060(19)
C15 0.022(2) 0.041(3) 0.034(3) -0.001(2) -0.004(2) -0.008(2)
C16 0.027(2) 0.024(2) 0.025(2) 0.0016(18) 0.0026(18) -0.0003(18)
C17 0.039(3) 0.041(3) 0.021(2) 0.006(2) 0.008(2) -0.008(2)
C18 0.039(3) 0.050(3) 0.022(2) 0.013(2) 0.004(2) 0.007(2)
C19 0.024(2) 0.043(3) 0.027(2) 0.009(2) 0.0024(19) 0.003(2)
C20 0.026(2) 0.030(2) 0.028(2) -0.0047(18) 0.0104(19) 0.0032(19)
C21 0.037(3) 0.027(2) 0.031(2) -0.011(2) 0.006(2) 0.002(2)
C22 0.025(2) 0.025(2) 0.026(2) -0.0010(18) 0.0020(18) -0.0052(19)
C23 0.059(4) 0.019(3) 0.037(3) -0.004(2) 0.008(3) -0.003(2)
C24 0.044(3) 0.043(3) 0.071(4) -0.015(4) -0.004(3) 0.021(3)
C25 0.091(5) 0.022(3) 0.044(3) -0.005(2) 0.021(3) -0.008(3)
B 0.024(2) 0.028(3) 0.027(2) 0.002(2) 0.0092(19) 0.002(2)

loop_
_atom_type_symbol
_atom_type_description
_atom_type_scat_dispersion_real
_atom_type_scat_dispersion_imag
_atom_type_scat_source
C C 0.0033 0.0016 'International Tables Vol C Tables 4.2.6.8 and 6.1.1.4'
H H 0.0000 0.0000 'International Tables Vol C Tables 4.2.6.8 and 6.1.1.4'
B B 0.0013 0.0007 'International Tables Vol C Tables 4.2.6.8 and 6.1.1.4'
N N 0.0061 0.0033 'International Tables Vol C Tables 4.2.6.8 and 6.1.1.4'
O O 0.0106 0.0060 'International Tables Vol C Tables 4.2.6.8 and 6.1.1.4'
P P 0.1023 0.0942 'International Tables Vol C Tables 4.2.6.8 and 6.1.1.4'
W W -0.8490 6.8722 'International Tables Vol C Tables 4.2.6.8 and 6.1.1.4'

loop_
_geom_angle_atom_site_label_1
_geom_angle_atom_site_label_2
_geom_angle_atom_site_label_3
_geom_angle
N7 W N3 90.13(13)
N7 W N5 97.11(13)
N3 W N5 77.01(12)
N7 W C5 94.07(14)
N3 W C5 160.36(14)
N5 W C5 121.31(14)
N7 W C6 99.61(15)
N3 W C6 159.55(14)
N5 W C6 83.93(13)
C5 W C6 37.38(14)
N7 W N1 174.49(12)
N3 W N1 84.43(12)
N5 W N1 82.58(12)
C5 W N1 90.77(13)
C6 W N1 85.84(14)
N7 W P1 91.50(10)
N3 W P1 81.43(9)
N5 W P1 156.75(9)
C5 W P1 79.29(12)
C6 W P1 115.94(11)
N1 W P1 86.80(9)
C25 P1 C23 99.1(3)
C25 P1 C24 104.1(4)
C23 P1 C24 103.4(3)
C25 P1 W 114.7(2)
C23 P1 W 120.18(18)
C24 P1 W 113.2(2)
C16 N1 N2 105.7(3)
C16 N1 W 133.7(3)
N2 N1 W 120.4(2)
C14 N2 N1 109.5(3)
C14 N2 B 130.0(4)
N1 N2 B 120.5(3)
C19 N3 N4 106.4(3)
C19 N3 W 130.5(3)
N4 N3 W 122.9(2)
C17 N4 N3 108.3(3)
C17 N4 B 130.2(4)
N3 N4 B 118.7(3)
C22 N5 N6 105.9(3)
C22 N5 W 132.2(3)
N6 N5 W 120.8(2)
C20 N6 N5 108.2(3)
C20 N6 B 130.4(3)
N5 N6 B 120.5(3)
O2 N7 W 175.1(3)
O1 C1 C6 123.0(4)
O1 C1 C2 119.8(4)
C6 C1 C2 117.2(4)
C7 C2 C3 127.7(4)
C7 C2 C1 114.7(4)
C3 C2 C1 117.3(4)
C4 C3 C2 122.2(4)
C3 C4 C5 123.0(4)
C6 C5 C4 117.0(4)
C6 C5 W 71.3(2)
C4 C5 W 115.3(3)
C5 C6 C1 122.0(4)
C5 C6 W 71.3(2)
C1 C6 W 118.0(3)
C2 C7 C8 129.2(4)
C13 C8 C9 115.4(5)
C13 C8 C7 118.9(4)
C9 C8 C7 125.5(4)
C10 C9 C8 123.1(5)
C9 C10 C11 121.4(5)
C12 C11 C10 120.3(4)
C11 C12 C13 117.3(4)
C12 C13 C8 122.5(5)
N2 C14 C15 109.4(4)
C14 C15 C16 104.6(4)
N1 C16 C15 110.8(4)
N4 C17 C18 109.2(4)
C17 C18 C19 105.2(4)
N3 C19 C18 110.9(4)
N6 C20 C21 110.3(4)
C20 C21 C22 104.8(4)
N5 C22 C21 110.8(4)
N6 B N2 110.3(3)
N6 B N4 105.0(3)
N2 B N4 110.1(3)

loop_
_geom_bond_atom_site_label_1
_geom_bond_atom_site_label_2
_geom_bond_distance
W N7 1.762(3)
W N3 2.183(3)
W N5 2.211(3)
W C5 2.234(4)
W C6 2.234(4)
W N1 2.239(3)
W P1 2.5112(11)
P1 C25 1.802(6)
P1 C23 1.812(5)
P1 C24 1.813(6)
O1 C1 1.227(4)
O2 N7 1.220(4)
N1 C16 1.335(5)
N1 N2 1.369(4)
N2 C14 1.329(5)
N2 B 1.534(6)
N3 C19 1.325(5)
N3 N4 1.363(4)
N4 C17 1.344(5)
N4 B 1.535(6)
N5 C22 1.326(5)
N5 N6 1.376(4)
N6 C20 1.330(5)
N6 B 1.533(6)
C1 C6 1.438(5)
C1 C2 1.512(6)
C2 C7 1.352(6)
C2 C3 1.446(6)
C3 C4 1.332(6)
C4 C5 1.461(5)
C5 C6 1.432(6)
C7 C8 1.481(6)
C8 C13 1.396(6)
C8 C9 1.434(7)
C9 C10 1.261(7)
C10 C11 1.400(7)
C11 C12 1.386(6)
C12 C13 1.388(6)
C14 C15 1.363(6)
C15 C16 1.383(6)
C17 C18 1.352(6)
C18 C19 1.366(6)
C20 C21 1.342(6)
C21 C22 1.377(6)
